data_9015068
loop_
_publ_author_name
'Evans, H. T.'

_publ_section_title
;
 Crystal structure of low chalcocite
;
_journal_name_full 'Nature Physical Science'
_journal_page_first 69
_journal_page_last 70
_journal_paper_doi 10.1038/physci232069a0
_journal_volume 232
_journal_year 1971
_chemical_compound_source 'Bristol, Connecticut, USA'
_chemical_formula_sum 'Cu2 S'
_chemical_name_mineral Chalcocite
_space_group_IT_number 14
_symmetry_space_group_name_Hall '-P 2ybc'
_symmetry_space_group_name_H-M 'P 1 21/c 1'
_cell_angle_alpha 90
_cell_angle_beta 116.35
_cell_angle_gamma 90
_cell_length_a 15.246
_cell_length_b 11.884
_cell_length_c 13.494
_cell_formula_units_Z 48
_cell_volume 2190.864
_database_code_amcsd 0019202
_exptl_crystal_density_diffrn 5.790
_cod_original_cell_volume 2190.865
_cod_database_code 9015068

loop_
_space_group_symop_operation_xyz
x,y,z
x,1/2-y,1/2+z
-x,1/2+y,1/2-z
-x,-y,-z

loop_
_atom_site_label
_atom_site_fract_x
_atom_site_fract_y
_atom_site_fract_z
Cu1 0.86470 0.24960 0.29230
Cu2 0.61710 0.07330 0.67660
Cu3 0.61000 0.09060 0.16730
Cu4 0.36270 0.23920 0.07430
Cu5 0.12830 0.08580 0.94520
Cu6 0.10600 0.07890 0.44220
Cu7 0.93400 0.12280 0.99160
Cu8 0.94130 0.14130 0.50940
Cu9 0.76170 0.25050 0.41120
Cu10 0.44310 0.14880 0.93520
Cu11 0.42590 0.12350 0.43900
Cu12 0.25810 0.23550 0.85120
Cu13 0.82120 0.03600 0.68340
Cu14 0.78320 0.06230 0.16730
Cu15 0.02640 0.20440 0.77260
Cu16 0.50200 0.08000 0.28370
Cu17 0.30300 0.04340 0.62320
Cu18 0.30500 0.04310 0.13430
Cu19 0.52510 0.20850 0.75430
Cu20 0.99940 0.08540 0.21740
Cu21 0.62290 0.10430 0.95370
Cu22 0.70340 0.19390 0.56530
Cu23 0.20280 0.20820 0.14050
Cu24 0.13070 0.09630 0.67920
S1 0.95700 0.08470 0.84200
S2 0.93990 0.07740 0.34570
S3 0.79240 0.08270 0.50680
S4 0.79180 0.08300 0.00540
S5 0.44950 0.08730 0.61400
S6 0.44440 0.07210 0.09480
S7 0.30200 0.07760 0.78810
S8 0.28340 0.08170 0.28650
S9 0.69720 0.24820 0.72230
S10 0.54790 0.22440 0.41680
S11 0.19600 0.23840 0.47520
S12 0.04750 0.23230 0.13380

loop_
_cod_related_entry_id
_cod_related_entry_database
_cod_related_entry_code
1 AMCSD 0019202
